data_4106252
loop_
_publ_author_name
'Yann Sarazin'
'Bo Liu'
'Thierry Roisnel'
'Laurent Maron'
'Jean-Fran\,cois Carpentier'

_publ_section_title
;
 Discrete, Solvent-Free Alkaline-Earth Metal Cations: Metal...Fluorine
 Interactions and ROP Catalytic Activity
;
_journal_name_full 'Journal of the American Chemical Society'
_journal_page_first 9069
_journal_page_last 9087
_journal_paper_doi 10.1021/ja2024977
_journal_volume 133
_journal_year 2011
_chemical_compound_source 'synthesis as described'
_chemical_formula_moiety 'C25 H44 N O5, C36 H2 B2 F30 N, C H2 Cl2'
_chemical_formula_sum 'C62 H48 B2 Cl2 F30 N2 O5'
_chemical_formula_weight 1563.54
_chemical_name_systematic
;
 ?
;
_space_group_IT_number 2
_symmetry_cell_setting triclinic
_symmetry_Int_Tables_number 2
_symmetry_space_group_name_Hall '-P 1'
_symmetry_space_group_name_H-M 'P -1'
_atom_sites_solution_hydrogens geom
_atom_sites_solution_primary direct
_atom_sites_solution_secondary difmap
_audit_conform_dict_location ftp://ftp.iucr.org/pub/cif_core.dic
_audit_conform_dict_name cif_core.dic
_audit_conform_dict_version 2.3
_audit_creation_date 2009-09-30T09:20:23-00:00
_audit_creation_method 'WinGX routine CIF_UPDATE'
_cell_angle_alpha 90.3250(10)
_cell_angle_beta 96.0790(10)
_cell_angle_gamma 101.6220(10)
_cell_formula_units_Z 2
_cell_length_a 12.1229(3)
_cell_length_b 13.3121(4)
_cell_length_c 20.7018(6)
_cell_measurement_reflns_used 7676
_cell_measurement_temperature 150(2)
_cell_measurement_theta_max 27.44
_cell_measurement_theta_min 2.48
_cell_measurement_wavelength 0.71073
_cell_volume 3252.74(16)
_computing_cell_refinement 'Bruker SMART'
_computing_data_collection 'Bruker SAINT'
_computing_data_reduction 'Bruker SAINT'
_computing_molecular_graphics 'Ortep-3 for Windows (Farrugia, 1997)'
_computing_publication_material 'WinGX publication routines (Farrugia, 1999)'
_computing_structure_refinement 'SHELXL-97 (Sheldrick, 1997)'
_computing_structure_solution 'SIR97 (Altomare et al., 1999)'
_diffrn_ambient_temperature 150(2)
_diffrn_detector 'CCD plate'
_diffrn_measured_fraction_theta_full 0.981
_diffrn_measured_fraction_theta_max 0.981
_diffrn_measurement_device_type 'APEXII, Bruker-AXS'
_diffrn_measurement_method 'CCD rotation images, thin slices'
_diffrn_radiation_monochromator graphite
_diffrn_radiation_probe x-ray
_diffrn_radiation_type MoK\a
_diffrn_radiation_wavelength 0.71073
_diffrn_reflns_av_R_equivalents 0.0331
_diffrn_reflns_av_unetI/netI 0.0278
_diffrn_reflns_limit_h_max 15
_diffrn_reflns_limit_h_min -15
_diffrn_reflns_limit_k_max 15
_diffrn_reflns_limit_k_min -17
_diffrn_reflns_limit_l_max 26
_diffrn_reflns_limit_l_min -26
_diffrn_reflns_number 52045
_diffrn_reflns_theta_full 27.48
_diffrn_reflns_theta_max 27.48
_diffrn_reflns_theta_min 2.97
_exptl_absorpt_coefficient_mu 0.237
_exptl_absorpt_correction_T_max 0.940
_exptl_absorpt_correction_T_min 0.740
_exptl_absorpt_correction_type multi-scan
_exptl_absorpt_process_details
;
  [Sheldrick, G.M. (2002). SADABS Bruker AXS Inc., Madison, Wisconsin, USA]
;
_exptl_crystal_colour colourless
_exptl_crystal_density_diffrn 1.596
_exptl_crystal_description prism
_exptl_crystal_F_000 1576
_exptl_crystal_size_max 0.48
_exptl_crystal_size_mid 0.42
_exptl_crystal_size_min 0.26
_platon_squeeze_details
;
;
_refine_diff_density_max 1.432
_refine_diff_density_min -1.454
_refine_diff_density_rms 0.078
_refine_ls_extinction_method none
_refine_ls_goodness_of_fit_ref 1.018
_refine_ls_hydrogen_treatment constr
_refine_ls_matrix_type full
_refine_ls_number_parameters 935
_refine_ls_number_reflns 14636
_refine_ls_number_restraints 0
_refine_ls_restrained_S_all 1.018
_refine_ls_R_factor_all 0.0751
_refine_ls_R_factor_gt 0.0609
_refine_ls_shift/su_max 0.001
_refine_ls_shift/su_mean 0
_refine_ls_structure_factor_coef Fsqd
_refine_ls_weighting_details 'calc w=1/[\s^2^(Fo^2^)+(0.1013P)^2^+4.3102P] where P=(Fo^2^+2Fc^2^)/3'
_refine_ls_weighting_scheme calc
_refine_ls_wR_factor_gt 0.1745
_refine_ls_wR_factor_ref 0.1897
_reflns_number_gt 11697
_reflns_number_total 14636
_reflns_threshold_expression >2sigma(I)
_cod_data_source_file ja2024977_si_001_2.cif
_cod_data_source_block 3
_cod_original_cell_volume 3252.73(16)
_cod_database_code 4106252

loop_
_symmetry_equiv_pos_as_xyz
'x, y, z'
'-x, -y, -z'

loop_
_atom_site_label
_atom_site_type_symbol
_atom_site_fract_x
_atom_site_fract_y
_atom_site_fract_z
_atom_site_U_iso_or_equiv
_atom_site_adp_type
_atom_site_occupancy
_atom_site_symmetry_multiplicity
_atom_site_calc_flag
_atom_site_refinement_flags
N1 N -0.11614(17) 0.32274(19) 0.60595(11) 0.0313(5) Uani 1 1 d .
H1A H -0.1383 0.2812 0.5693 0.038 Uiso 1 1 calc R
H1B H -0.0951 0.388 0.591 0.038 Uiso 1 1 calc R
B1 B -0.2347(2) 0.3246(2) 0.63614(13) 0.0215(5) Uani 1 1 d .
C1 C -0.34020(19) 0.24179(17) 0.59455(11) 0.0210(4) Uani 1 1 d .
C2 C -0.3386(2) 0.19064(18) 0.53590(12) 0.0248(5) Uani 1 1 d .
C3 C -0.4341(2) 0.13829(18) 0.49805(12) 0.0284(5) Uani 1 1 d .
C4 C -0.5394(2) 0.13205(19) 0.51842(12) 0.0282(5) Uani 1 1 d .
C5 C -0.54674(19) 0.18026(19) 0.57685(12) 0.0255(5) Uani 1 1 d .
C6 C -0.4497(2) 0.23287(18) 0.61239(11) 0.0230(4) Uani 1 1 d .
F2 F -0.24053(13) 0.19066(12) 0.50939(8) 0.0348(3) Uani 1 1 d .
F3 F -0.42533(16) 0.09333(13) 0.44051(8) 0.0396(4) Uani 1 1 d .
F4 F -0.63303(14) 0.08214(13) 0.48230(8) 0.0398(4) Uani 1 1 d .
F5 F -0.64893(12) 0.17485(13) 0.59783(8) 0.0353(4) Uani 1 1 d .
F6 F -0.46446(12) 0.27968(11) 0.66809(7) 0.0285(3) Uani 1 1 d .
C11 C -0.2731(2) 0.43625(18) 0.61859(12) 0.0241(5) Uani 1 1 d .
C12 C -0.2800(2) 0.46779(19) 0.55444(12) 0.0267(5) Uani 1 1 d .
C13 C -0.3212(2) 0.5530(2) 0.53315(13) 0.0331(6) Uani 1 1 d .
C14 C -0.3558(2) 0.6139(2) 0.57771(15) 0.0353(6) Uani 1 1 d .
C15 C -0.3501(2) 0.5881(2) 0.64207(14) 0.0336(6) Uani 1 1 d .
C16 C -0.3117(2) 0.50012(19) 0.66081(12) 0.0276(5) Uani 1 1 d .
F12 F -0.24696(14) 0.41158(12) 0.50804(7) 0.0324(3) Uani 1 1 d .
F13 F -0.32611(18) 0.57740(14) 0.47014(9) 0.0488(5) Uani 1 1 d .
F14 F -0.39316(19) 0.69877(14) 0.55857(10) 0.0541(5) Uani 1 1 d .
F15 F -0.38058(17) 0.64820(13) 0.68610(10) 0.0474(4) Uani 1 1 d .
F16 F -0.31614(15) 0.47944(12) 0.72447(8) 0.0370(4) Uani 1 1 d .
C21 C -0.21776(19) 0.30757(18) 0.71463(11) 0.0238(5) Uani 1 1 d .
C22 C -0.2670(2) 0.22250(19) 0.74738(12) 0.0273(5) Uani 1 1 d .
C23 C -0.2490(2) 0.2122(2) 0.81399(13) 0.0337(6) Uani 1 1 d .
C24 C -0.1770(2) 0.2890(2) 0.85156(13) 0.0358(6) Uani 1 1 d .
C25 C -0.1251(2) 0.3754(2) 0.82195(13) 0.0318(5) Uani 1 1 d .
C26 C -0.1457(2) 0.38196(19) 0.75524(12) 0.0267(5) Uani 1 1 d .
F22 F -0.33436(13) 0.14023(11) 0.71445(8) 0.0340(3) Uani 1 1 d .
F23 F -0.29916(16) 0.12626(15) 0.84173(9) 0.0495(5) Uani 1 1 d .
F24 F -0.15657(17) 0.27890(16) 0.91611(8) 0.0497(5) Uani 1 1 d .
F25 F -0.05453(16) 0.45107(14) 0.85742(8) 0.0445(4) Uani 1 1 d .
F26 F -0.08985(13) 0.46811(11) 0.72898(7) 0.0318(3) Uani 1 1 d .
B2 B 0.0037(2) 0.2939(2) 0.63466(12) 0.0219(5) Uani 1 1 d .
C31 C 0.10511(19) 0.39716(17) 0.64939(11) 0.0212(4) Uani 1 1 d .
C32 C 0.2156(2) 0.38525(18) 0.66756(11) 0.0247(5) Uani 1 1 d .
C33 C 0.3102(2) 0.4633(2) 0.67042(13) 0.0332(6) Uani 1 1 d .
C34 C 0.2970(3) 0.5606(2) 0.65267(14) 0.0387(6) Uani 1 1 d .
C35 C 0.1911(3) 0.57740(19) 0.63449(13) 0.0348(6) Uani 1 1 d .
C36 C 0.0983(2) 0.49744(19) 0.63414(12) 0.0268(5) Uani 1 1 d .
F32 F 0.23435(13) 0.29048(12) 0.68159(7) 0.0315(3) Uani 1 1 d .
F33 F 0.41426(14) 0.44502(17) 0.68666(10) 0.0518(5) Uani 1 1 d .
F34 F 0.38783(19) 0.63745(16) 0.65087(11) 0.0637(6) Uani 1 1 d .
F35 F 0.17690(19) 0.67078(12) 0.61453(10) 0.0519(5) Uani 1 1 d .
F36 F -0.00270(14) 0.52241(13) 0.61462(8) 0.0384(4) Uani 1 1 d .
C41 C 0.04584(19) 0.23800(17) 0.57147(11) 0.0218(4) Uani 1 1 d .
C42 C 0.05321(19) 0.28924(17) 0.51268(11) 0.0219(4) Uani 1 1 d .
C43 C 0.08827(19) 0.25170(18) 0.45759(11) 0.0237(5) Uani 1 1 d .
C44 C 0.1192(2) 0.15750(19) 0.45844(12) 0.0253(5) Uani 1 1 d .
C45 C 0.11540(19) 0.10338(17) 0.51534(12) 0.0245(5) Uani 1 1 d .
C46 C 0.08096(19) 0.14458(18) 0.56956(11) 0.0237(5) Uani 1 1 d .
F42 F 0.02483(12) 0.38260(10) 0.50772(7) 0.0265(3) Uani 1 1 d .
F43 F 0.09235(13) 0.30566(11) 0.40277(7) 0.0290(3) Uani 1 1 d .
F44 F 0.15138(14) 0.11984(12) 0.40510(7) 0.0359(4) Uani 1 1 d .
F45 F 0.14453(13) 0.01115(11) 0.51787(8) 0.0323(3) Uani 1 1 d .
F46 F 0.08488(13) 0.08596(11) 0.62277(7) 0.0307(3) Uani 1 1 d .
C51 C -0.0151(2) 0.21549(19) 0.69563(12) 0.0266(5) Uani 1 1 d .
C52 C -0.0892(2) 0.1204(2) 0.68512(13) 0.0302(5) Uani 1 1 d .
C53 C -0.1077(3) 0.0467(2) 0.73199(15) 0.0372(6) Uani 1 1 d .
C54 C -0.0508(3) 0.0672(2) 0.79350(14) 0.0401(7) Uani 1 1 d .
C55 C 0.0210(3) 0.1599(2) 0.80732(13) 0.0369(6) Uani 1 1 d .
C56 C 0.0371(2) 0.2324(2) 0.75880(12) 0.0302(5) Uani 1 1 d .
F52 F -0.14741(14) 0.09752(12) 0.62576(8) 0.0348(3) Uani 1 1 d .
F53 F -0.18180(18) -0.04265(13) 0.71855(10) 0.0504(5) Uani 1 1 d .
F54 F -0.0699(2) -0.00230(15) 0.84023(10) 0.0573(6) Uani 1 1 d .
F55 F 0.07253(17) 0.18293(16) 0.86808(8) 0.0503(5) Uani 1 1 d .
F56 F 0.10498(14) 0.32326(13) 0.77820(7) 0.0356(4) Uani 1 1 d .
N61 N 0.31180(17) -0.03044(14) 0.72449(10) 0.0229(4) Uani 1 1 d .
H61 H 0.2962 -0.0744 0.7586 0.027 Uiso 1 1 calc R
C62 C 0.2463(2) -0.08339(19) 0.66365(12) 0.0277(5) Uani 1 1 d .
H62A H 0.2848 -0.1369 0.649 0.033 Uiso 1 1 calc R
H62B H 0.2443 -0.033 0.6288 0.033 Uiso 1 1 calc R
C63 C 0.1268(2) -0.13187(19) 0.67566(13) 0.0303(5) Uani 1 1 d .
H63A H 0.086 -0.0785 0.6879 0.036 Uiso 1 1 calc R
H63B H 0.0854 -0.1687 0.6359 0.036 Uiso 1 1 calc R
O64 O 0.13360(17) -0.20127(14) 0.72670(9) 0.0349(4) Uani 1 1 d .
C65 C 0.0294(3) -0.2285(3) 0.75520(16) 0.0488(8) Uani 1 1 d .
H65A H -0.0333 -0.2567 0.7214 0.059 Uiso 1 1 calc R
H65B H 0.0117 -0.1672 0.7757 0.059 Uiso 1 1 calc R
C66 C 0.0427(4) -0.3081(3) 0.80573(18) 0.0702(14) Uani 1 1 d .
H66A H -0.0324 -0.34 0.8188 0.084 Uiso 1 1 calc R
H66B H 0.0756 -0.3627 0.7872 0.084 Uiso 1 1 calc R
O67 O 0.1152(2) -0.26075(17) 0.86147(11) 0.0541(7) Uani 1 1 d .
C68 C 0.1539(4) -0.3336(3) 0.90328(17) 0.0570(10) Uani 1 1 d .
H68A H 0.0895 -0.3905 0.9089 0.068 Uiso 1 1 calc R
H68B H 0.1819 -0.3005 0.9465 0.068 Uiso 1 1 calc R
C69 C 0.2449(5) -0.3757(3) 0.8785(2) 0.0759(13) Uani 1 1 d .
H69A H 0.267 -0.4279 0.9082 0.091 Uiso 1 1 calc R
H69B H 0.2182 -0.4089 0.8352 0.091 Uiso 1 1 calc R
C70 C 0.3974(7) -0.3173(4) 0.8219(3) 0.105(2) Uani 1 1 d .
H70A H 0.3434 -0.3319 0.782 0.126 Uiso 1 1 calc R
H70B H 0.4276 -0.3799 0.8318 0.126 Uiso 1 1 calc R
O69 O 0.3391(3) -0.2943(2) 0.87383(16) 0.0723(8) Uani 1 1 d .
C71 C 0.4882(5) -0.2359(4) 0.8102(3) 0.0893(18) Uani 1 1 d .
H71A H 0.5426 -0.2223 0.8499 0.107 Uiso 1 1 calc R
H71B H 0.5285 -0.258 0.7752 0.107 Uiso 1 1 calc R
O72 O 0.4536(2) -0.1438(2) 0.79223(12) 0.0564(7) Uani 1 1 d .
C73 C 0.4839(2) -0.1065(2) 0.73208(15) 0.0376(6) Uani 1 1 d .
H73A H 0.451 -0.1579 0.6969 0.045 Uiso 1 1 calc R
H73B H 0.5673 -0.0911 0.7324 0.045 Uiso 1 1 calc R
C74 C 0.4378(2) -0.0105(2) 0.72164(13) 0.0314(5) Uani 1 1 d .
H74A H 0.4551 0.0172 0.6787 0.038 Uiso 1 1 calc R
H74B H 0.4755 0.0418 0.7554 0.038 Uiso 1 1 calc R
C75 C 0.2738(2) 0.06779(18) 0.74018(11) 0.0260(5) Uani 1 1 d .
H75A H 0.304 0.1215 0.7101 0.031 Uiso 1 1 calc R
H75B H 0.1901 0.0558 0.7335 0.031 Uiso 1 1 calc R
C76 C 0.3139(2) 0.10464(18) 0.80914(11) 0.0246(5) Uani 1 1 d .
C77 C 0.3817(2) 0.20168(18) 0.82235(11) 0.0256(5) Uani 1 1 d .
H77 H 0.4053 0.244 0.7875 0.031 Uiso 1 1 calc R
C78 C 0.4154(2) 0.23731(18) 0.88622(12) 0.0260(5) Uani 1 1 d .
C79 C 0.4856(2) 0.34563(19) 0.90279(12) 0.0305(5) Uani 1 1 d .
C80 C 0.5314(4) 0.3987(2) 0.84267(16) 0.0530(9) Uani 1 1 d .
H80A H 0.4679 0.4079 0.8114 0.079 Uiso 1 1 calc R
H80B H 0.5765 0.3563 0.8226 0.079 Uiso 1 1 calc R
H80C H 0.579 0.4659 0.8556 0.079 Uiso 1 1 calc R
C81 C 0.5872(3) 0.3418(2) 0.95311(17) 0.0467(7) Uani 1 1 d .
H81A H 0.6342 0.4107 0.9604 0.07 Uiso 1 1 calc R
H81B H 0.6322 0.2955 0.937 0.07 Uiso 1 1 calc R
H81C H 0.5599 0.3165 0.9941 0.07 Uiso 1 1 calc R
C82 C 0.4097(3) 0.4095(2) 0.9308(2) 0.0547(9) Uani 1 1 d .
H82A H 0.3838 0.3788 0.9708 0.082 Uiso 1 1 calc R
H82B H 0.3441 0.4111 0.8991 0.082 Uiso 1 1 calc R
H82C H 0.4526 0.4795 0.9404 0.082 Uiso 1 1 calc R
C83 C 0.3787(2) 0.17164(18) 0.93562(12) 0.0265(5) Uani 1 1 d .
H83 H 0.4016 0.1952 0.9793 0.032 Uiso 1 1 calc R
C84 C 0.3106(2) 0.07348(18) 0.92505(11) 0.0253(5) Uani 1 1 d .
C85 C 0.2740(2) 0.0049(2) 0.98195(12) 0.0297(5) Uani 1 1 d .
C86 C 0.3275(3) -0.0904(2) 0.98147(14) 0.0352(6) Uani 1 1 d .
H86A H 0.295 -0.139 1.0131 0.053 Uiso 1 1 calc R
H86B H 0.4096 -0.0699 0.993 0.053 Uiso 1 1 calc R
H86C H 0.3121 -0.123 0.938 0.053 Uiso 1 1 calc R
C87 C 0.3150(3) 0.0610(2) 1.04796(13) 0.0412(7) Uani 1 1 d .
H87A H 0.2892 0.0159 1.083 0.062 Uiso 1 1 calc R
H87B H 0.2841 0.1234 1.0497 0.062 Uiso 1 1 calc R
H87C H 0.398 0.0793 1.0532 0.062 Uiso 1 1 calc R
C88 C 0.1436(3) -0.0261(3) 0.97737(16) 0.0446(7) Uani 1 1 d .
H88A H 0.1151 -0.0673 0.9375 0.067 Uiso 1 1 calc R
H88B H 0.1114 0.0358 0.9766 0.067 Uiso 1 1 calc R
H88C H 0.1217 -0.0664 1.0151 0.067 Uiso 1 1 calc R
C89 C 0.2786(2) 0.04134(18) 0.85973(12) 0.0248(5) Uani 1 1 d .
O90 O 0.20948(16) -0.05046(13) 0.83784(9) 0.0310(4) Uani 1 1 d .
H90 H 0.2179 -0.0962 0.8646 0.047 Uiso 1 1 calc R
C101 C 0.1349(5) 0.2978(4) 1.0251(4) 0.106(2) Uani 1 1 d .
H10A H 0.1642 0.2595 0.9919 0.127 Uiso 1 1 calc R
H10B H 0.0637 0.2552 1.0372 0.127 Uiso 1 1 calc R
Cl11 Cl 0.24076(16) 0.32738(15) 1.09777(9) 0.1128(5) Uani 1 1 d .
Cl12 Cl 0.11031(15) 0.41288(15) 0.99474(10) 0.1205(6) Uani 1 1 d .

loop_
_atom_site_aniso_label
_atom_site_aniso_U_11
_atom_site_aniso_U_22
_atom_site_aniso_U_33
_atom_site_aniso_U_23
_atom_site_aniso_U_13
_atom_site_aniso_U_12
N1 0.0196(9) 0.0479(13) 0.0266(11) 0.0176(9) 0.0050(8) 0.0057(9)
B1 0.0196(11) 0.0230(12) 0.0219(12) 0.0076(9) 0.0041(9) 0.0027(9)
C1 0.0212(10) 0.0190(10) 0.0236(11) 0.0060(8) 0.0045(8) 0.0049(8)
C2 0.0267(11) 0.0228(11) 0.0275(12) 0.0058(9) 0.0114(9) 0.0063(9)
C3 0.0408(14) 0.0200(11) 0.0242(12) 0.0010(9) 0.0071(10) 0.0043(10)
C4 0.0299(12) 0.0232(11) 0.0283(12) 0.0064(9) -0.0008(10) 0.0002(9)
C5 0.0202(10) 0.0276(12) 0.0292(12) 0.0097(9) 0.0052(9) 0.0043(9)
C6 0.0245(11) 0.0227(11) 0.0230(11) 0.0049(9) 0.0059(9) 0.0063(9)
F2 0.0333(8) 0.0391(8) 0.0365(8) 0.0013(7) 0.0179(6) 0.0105(7)
F3 0.0549(10) 0.0353(8) 0.0282(8) -0.0070(7) 0.0092(7) 0.0059(7)
F4 0.0364(9) 0.0380(9) 0.0373(9) 0.0005(7) -0.0073(7) -0.0047(7)
F5 0.0194(7) 0.0495(9) 0.0361(8) 0.0056(7) 0.0055(6) 0.0037(6)
F6 0.0261(7) 0.0354(8) 0.0258(7) -0.0013(6) 0.0081(5) 0.0079(6)
C11 0.0244(11) 0.0208(11) 0.0256(12) 0.0059(9) 0.0022(9) 0.0014(9)
C12 0.0288(12) 0.0244(11) 0.0257(12) 0.0055(9) 0.0022(9) 0.0026(9)
C13 0.0380(14) 0.0299(13) 0.0308(13) 0.0124(10) 0.0017(11) 0.0059(11)
C14 0.0391(14) 0.0228(12) 0.0457(16) 0.0124(11) 0.0054(12) 0.0093(10)
C15 0.0367(14) 0.0240(12) 0.0416(15) 0.0026(11) 0.0107(11) 0.0066(10)
C16 0.0297(12) 0.0258(12) 0.0266(12) 0.0056(9) 0.0062(9) 0.0023(9)
F12 0.0448(9) 0.0314(8) 0.0223(7) 0.0054(6) 0.0034(6) 0.0108(7)
F13 0.0732(13) 0.0445(10) 0.0327(9) 0.0183(7) 0.0036(8) 0.0221(9)
F14 0.0733(13) 0.0364(9) 0.0618(12) 0.0196(9) 0.0116(10) 0.0300(9)
F15 0.0607(12) 0.0350(9) 0.0534(11) 0.0011(8) 0.0191(9) 0.0193(8)
F16 0.0495(9) 0.0373(8) 0.0289(8) 0.0080(6) 0.0145(7) 0.0149(7)
C21 0.0226(11) 0.0274(12) 0.0223(11) 0.0085(9) 0.0054(8) 0.0053(9)
C22 0.0227(11) 0.0286(12) 0.0301(12) 0.0102(10) 0.0052(9) 0.0027(9)
C23 0.0329(13) 0.0375(14) 0.0325(14) 0.0198(11) 0.0117(11) 0.0067(11)
C24 0.0389(14) 0.0495(16) 0.0217(12) 0.0137(11) 0.0081(10) 0.0129(12)
C25 0.0319(13) 0.0380(14) 0.0249(12) 0.0034(10) 0.0035(10) 0.0059(11)
C26 0.0269(11) 0.0286(12) 0.0246(12) 0.0082(9) 0.0064(9) 0.0033(9)
F22 0.0314(8) 0.0285(8) 0.0382(8) 0.0134(6) 0.0023(6) -0.0028(6)
F23 0.0525(11) 0.0507(11) 0.0426(10) 0.0315(8) 0.0116(8) 0.0000(8)
F24 0.0570(11) 0.0690(13) 0.0223(8) 0.0169(8) 0.0056(7) 0.0097(9)
F25 0.0541(11) 0.0496(10) 0.0237(8) -0.0015(7) -0.0025(7) -0.0006(8)
F26 0.0356(8) 0.0299(8) 0.0254(7) 0.0058(6) 0.0042(6) -0.0046(6)
B2 0.0225(12) 0.0226(12) 0.0205(12) 0.0077(9) 0.0021(9) 0.0045(9)
C31 0.0248(11) 0.0228(11) 0.0170(10) 0.0024(8) 0.0032(8) 0.0069(9)
C32 0.0268(11) 0.0261(11) 0.0222(11) 0.0025(9) 0.0029(9) 0.0074(9)
C33 0.0242(12) 0.0442(15) 0.0282(13) -0.0047(11) -0.0006(9) 0.0018(11)
C34 0.0419(15) 0.0320(14) 0.0355(15) -0.0055(11) 0.0100(12) -0.0116(12)
C35 0.0549(17) 0.0187(11) 0.0317(13) 0.0008(10) 0.0161(12) 0.0037(11)
C36 0.0348(13) 0.0256(12) 0.0237(11) 0.0047(9) 0.0099(9) 0.0115(10)
F32 0.0309(7) 0.0326(8) 0.0344(8) 0.0050(6) -0.0002(6) 0.0164(6)
F33 0.0220(8) 0.0741(13) 0.0547(11) -0.0012(10) -0.0044(7) 0.0035(8)
F34 0.0584(12) 0.0492(11) 0.0681(14) -0.0083(10) 0.0133(10) -0.0285(10)
F35 0.0895(15) 0.0180(7) 0.0529(11) 0.0077(7) 0.0291(10) 0.0109(8)
F36 0.0451(9) 0.0417(9) 0.0390(9) 0.0188(7) 0.0144(7) 0.0288(8)
C41 0.0204(10) 0.0207(10) 0.0217(11) 0.0037(8) -0.0005(8) -0.0006(8)
C42 0.0210(10) 0.0189(10) 0.0237(11) 0.0030(8) -0.0011(8) 0.0008(8)
C43 0.0230(11) 0.0253(11) 0.0203(11) 0.0042(9) -0.0007(8) 0.0003(9)
C44 0.0239(11) 0.0271(12) 0.0231(11) -0.0026(9) -0.0003(9) 0.0026(9)
C45 0.0217(10) 0.0189(10) 0.0305(12) -0.0001(9) -0.0036(9) 0.0014(8)
C46 0.0234(11) 0.0214(11) 0.0238(11) 0.0058(9) -0.0010(9) 0.0001(9)
F42 0.0350(7) 0.0224(7) 0.0235(7) 0.0078(5) 0.0061(6) 0.0078(6)
F43 0.0369(8) 0.0308(7) 0.0197(7) 0.0066(6) 0.0043(6) 0.0071(6)
F44 0.0459(9) 0.0366(8) 0.0275(8) -0.0038(6) 0.0059(7) 0.0128(7)
F45 0.0367(8) 0.0217(7) 0.0391(8) 0.0017(6) 0.0030(6) 0.0084(6)
F46 0.0394(8) 0.0261(7) 0.0289(8) 0.0111(6) 0.0051(6) 0.0108(6)
C51 0.0296(12) 0.0269(12) 0.0250(12) 0.0098(9) 0.0059(9) 0.0084(10)
C52 0.0349(13) 0.0286(12) 0.0289(13) 0.0089(10) 0.0096(10) 0.0071(10)
C53 0.0477(16) 0.0256(13) 0.0421(16) 0.0144(11) 0.0206(13) 0.0083(11)
C54 0.0559(18) 0.0383(15) 0.0346(15) 0.0220(12) 0.0213(13) 0.0208(13)
C55 0.0445(15) 0.0488(16) 0.0236(12) 0.0137(11) 0.0077(11) 0.0220(13)
C56 0.0340(13) 0.0339(13) 0.0263(12) 0.0090(10) 0.0067(10) 0.0131(11)
F52 0.0378(8) 0.0288(8) 0.0338(8) 0.0066(6) 0.0051(6) -0.0030(6)
F53 0.0702(13) 0.0274(8) 0.0540(11) 0.0137(8) 0.0272(10) -0.0004(8)
F54 0.0863(15) 0.0516(11) 0.0442(11) 0.0346(9) 0.0273(10) 0.0265(11)
F55 0.0634(12) 0.0682(13) 0.0249(8) 0.0178(8) 0.0047(8) 0.0265(10)
F56 0.0399(9) 0.0428(9) 0.0227(7) 0.0040(6) -0.0006(6) 0.0072(7)
N61 0.0268(10) 0.0178(9) 0.0222(9) 0.0013(7) -0.0003(7) 0.0014(7)
C62 0.0347(13) 0.0244(11) 0.0219(11) -0.0027(9) -0.0020(9) 0.0039(10)
C63 0.0347(13) 0.0246(12) 0.0273(12) 0.0024(10) -0.0079(10) 0.0016(10)
O64 0.0395(10) 0.0270(9) 0.0329(10) 0.0069(7) -0.0072(8) -0.0001(8)
C65 0.0433(17) 0.0523(19) 0.0370(16) 0.0119(14) -0.0087(13) -0.0161(14)
C66 0.089(3) 0.052(2) 0.0412(18) 0.0171(16) -0.0230(18) -0.038(2)
O67 0.0751(16) 0.0326(11) 0.0393(12) 0.0122(9) -0.0187(11) -0.0127(11)
C68 0.083(3) 0.0324(16) 0.0437(18) 0.0160(14) -0.0080(17) -0.0103(16)
C69 0.113(4) 0.0370(19) 0.071(3) 0.0106(18) -0.005(3) 0.007(2)
C70 0.161(6) 0.071(3) 0.108(4) 0.025(3) 0.047(4) 0.068(4)
O69 0.089(2) 0.0576(17) 0.075(2) 0.0141(14) 0.0216(16) 0.0202(15)
C71 0.122(4) 0.088(3) 0.091(3) 0.050(3) 0.051(3) 0.078(3)
O72 0.0730(17) 0.0612(15) 0.0506(14) 0.0217(12) 0.0239(12) 0.0411(13)
C73 0.0324(14) 0.0432(16) 0.0392(15) 0.0026(12) 0.0063(11) 0.0108(12)
C74 0.0270(12) 0.0320(13) 0.0333(13) 0.0013(10) 0.0048(10) 0.0010(10)
C75 0.0364(13) 0.0198(11) 0.0211(11) 0.0020(8) 0.0008(9) 0.0055(9)
C76 0.0324(12) 0.0212(11) 0.0200(11) 0.0018(8) 0.0014(9) 0.0055(9)
C77 0.0366(13) 0.0187(10) 0.0215(11) 0.0047(8) 0.0051(9) 0.0048(9)
C78 0.0351(13) 0.0190(11) 0.0239(11) 0.0005(9) 0.0022(9) 0.0061(9)
C79 0.0438(14) 0.0197(11) 0.0260(12) -0.0005(9) 0.0008(10) 0.0031(10)
C80 0.083(3) 0.0271(14) 0.0378(16) 0.0011(12) 0.0046(16) -0.0151(15)
C81 0.0502(18) 0.0353(15) 0.0468(18) 0.0029(13) -0.0068(14) -0.0033(13)
C82 0.063(2) 0.0285(15) 0.072(2) -0.0146(15) 0.0057(18) 0.0102(14)
C83 0.0384(13) 0.0229(11) 0.0190(11) 0.0005(9) 0.0011(9) 0.0089(10)
C84 0.0329(12) 0.0230(11) 0.0215(11) 0.0041(9) 0.0050(9) 0.0082(9)
C85 0.0408(14) 0.0281(12) 0.0215(11) 0.0086(9) 0.0066(10) 0.0080(10)
C86 0.0481(16) 0.0256(12) 0.0326(14) 0.0088(10) 0.0039(11) 0.0092(11)
C87 0.069(2) 0.0337(14) 0.0230(13) 0.0081(11) 0.0114(13) 0.0125(14)
C88 0.0416(16) 0.0543(18) 0.0404(16) 0.0159(14) 0.0163(13) 0.0091(14)
C89 0.0291(12) 0.0198(10) 0.0248(11) 0.0018(9) 0.0030(9) 0.0030(9)
O90 0.0400(10) 0.0235(8) 0.0252(9) 0.0040(7) 0.0019(7) -0.0030(7)
C101 0.077(3) 0.067(3) 0.175(7) 0.006(4) 0.019(4) 0.014(3)
Cl11 0.1083(12) 0.1274(13) 0.1090(12) -0.0053(10) -0.0096(9) 0.0500(10)
Cl12 0.0941(10) 0.1310(14) 0.1474(16) 0.0632(12) 0.0202(10) 0.0442(10)

loop_
_atom_type_symbol
_atom_type_description
_atom_type_scat_dispersion_real
_atom_type_scat_dispersion_imag
_atom_type_scat_source
C C 0.0033 0.0016 'International Tables Vol C Tables 4.2.6.8 and 6.1.1.4'
H H 0 0 'International Tables Vol C Tables 4.2.6.8 and 6.1.1.4'
N N 0.0061 0.0033 'International Tables Vol C Tables 4.2.6.8 and 6.1.1.4'
F F 0.0171 0.0103 'International Tables Vol C Tables 4.2.6.8 and 6.1.1.4'
Cl Cl 0.1484 0.1585 'International Tables Vol C Tables 4.2.6.8 and 6.1.1.4'
B B 0.0013 0.0007 'International Tables Vol C Tables 4.2.6.8 and 6.1.1.4'
O O 0.0106 0.006 'International Tables Vol C Tables 4.2.6.8 and 6.1.1.4'

loop_
_geom_angle_atom_site_label_1
_geom_angle_atom_site_label_2
_geom_angle_atom_site_label_3
_geom_angle
B2 N1 B1 134.06(18)
B2 N1 H1A 103.7
B1 N1 H1A 103.7
B2 N1 H1B 103.7
B1 N1 H1B 103.7
H1A N1 H1B 105.3
N1 B1 C21 109.26(18)
N1 B1 C1 109.72(19)
C21 B1 C1 115.53(18)
N1 B1 C11 108.80(18)
C21 B1 C11 112.07(19)
C1 B1 C11 101.09(17)
C2 C1 C6 112.6(2)
C2 C1 B1 127.9(2)
C6 C1 B1 118.6(2)
F2 C2 C3 113.5(2)
F2 C2 C1 122.0(2)
C3 C2 C1 124.5(2)
F3 C3 C4 119.1(2)
F3 C3 C2 120.7(2)
C4 C3 C2 120.1(2)
F4 C4 C3 121.0(2)
F4 C4 C5 120.7(2)
C3 C4 C5 118.2(2)
F5 C5 C6 121.1(2)
F5 C5 C4 119.2(2)
C6 C5 C4 119.7(2)
F6 C6 C5 115.9(2)
F6 C6 C1 119.1(2)
C5 C6 C1 124.9(2)
C12 C11 C16 113.1(2)
C12 C11 B1 119.6(2)
C16 C11 B1 126.9(2)
F12 C12 C13 115.9(2)
F12 C12 C11 119.3(2)
C13 C12 C11 124.8(2)
F13 C13 C14 120.0(2)
F13 C13 C12 121.0(2)
C14 C13 C12 119.0(2)
F14 C14 C15 120.4(3)
F14 C14 C13 120.2(3)
C15 C14 C13 119.4(2)
F15 C15 C14 120.0(2)
F15 C15 C16 120.5(3)
C14 C15 C16 119.5(2)
F16 C16 C15 114.2(2)
F16 C16 C11 121.7(2)
C15 C16 C11 124.1(2)
C22 C21 C26 113.3(2)
C22 C21 B1 126.6(2)
C26 C21 B1 120.1(2)
F22 C22 C23 115.1(2)
F22 C22 C21 120.8(2)
C23 C22 C21 124.1(2)
F23 C23 C24 120.0(2)
F23 C23 C22 120.1(3)
C24 C23 C22 119.8(2)
F24 C24 C25 120.5(3)
F24 C24 C23 120.5(2)
C25 C24 C23 119.0(2)
F25 C25 C24 120.2(2)
F25 C25 C26 120.9(2)
C24 C25 C26 119.0(3)
F26 C26 C25 116.0(2)
F26 C26 C21 119.2(2)
C25 C26 C21 124.8(2)
N1 B2 C51 110.37(18)
N1 B2 C31 111.90(19)
C51 B2 C31 115.54(19)
N1 B2 C41 104.34(18)
C51 B2 C41 111.67(19)
C31 B2 C41 102.20(17)
C36 C31 C32 113.1(2)
C36 C31 B2 126.7(2)
C32 C31 B2 119.0(2)
F32 C32 C33 116.3(2)
F32 C32 C31 119.0(2)
C33 C32 C31 124.7(2)
F33 C33 C32 121.1(3)
F33 C33 C34 119.9(2)
C32 C33 C34 118.9(2)
F34 C34 C35 119.9(3)
F34 C34 C33 120.8(3)
C35 C34 C33 119.3(2)
F35 C35 C34 120.2(3)
F35 C35 C36 120.0(3)
C34 C35 C36 119.8(2)
F36 C36 C35 114.9(2)
F36 C36 C31 120.9(2)
C35 C36 C31 124.2(2)
C46 C41 C42 112.6(2)
C46 C41 B2 128.0(2)
C42 C41 B2 119.37(19)
F42 C42 C43 115.93(19)
F42 C42 C41 119.4(2)
C43 C42 C41 124.7(2)
F43 C43 C44 119.2(2)
F43 C43 C42 121.0(2)
C44 C43 C42 119.8(2)
F44 C44 C43 120.2(2)
F44 C44 C45 121.3(2)
C43 C44 C45 118.5(2)
F45 C45 C44 120.1(2)
F45 C45 C46 120.2(2)
C44 C45 C46 119.7(2)
F46 C46 C45 113.9(2)
F46 C46 C41 121.4(2)
C45 C46 C41 124.7(2)
C56 C51 C52 114.0(2)
C56 C51 B2 126.8(2)
C52 C51 B2 119.3(2)
F52 C52 C53 117.0(2)
F52 C52 C51 118.8(2)
C53 C52 C51 124.2(3)
F53 C53 C54 120.1(2)
F53 C53 C52 120.9(3)
C54 C53 C52 119.0(3)
F54 C54 C55 120.4(3)
F54 C54 C53 119.9(3)
C55 C54 C53 119.6(2)
F55 C55 C54 120.2(2)
F55 C55 C56 120.0(3)
C54 C55 C56 119.7(3)
F56 C56 C51 121.4(2)
F56 C56 C55 115.1(2)
C51 C56 C55 123.5(3)
C74 N61 C62 112.48(19)
C74 N61 C75 110.76(19)
C62 N61 C75 111.73(18)
C74 N61 H61 107.2
C62 N61 H61 107.2
C75 N61 H61 107.2
N61 C62 C63 110.8(2)
N61 C62 H62A 109.5
C63 C62 H62A 109.5
N61 C62 H62B 109.5
C63 C62 H62B 109.5
H62A C62 H62B 108.1
O64 C63 C62 107.6(2)
O64 C63 H63A 110.2
C62 C63 H63A 110.2
O64 C63 H63B 110.2
C62 C63 H63B 110.2
H63A C63 H63B 108.5
C63 O64 C65 112.3(2)
O64 C65 C66 108.2(3)
O64 C65 H65A 110.1
C66 C65 H65A 110.1
O64 C65 H65B 110.1
C66 C65 H65B 110.1
H65A C65 H65B 108.4
O67 C66 C65 109.8(3)
O67 C66 H66A 109.7
C65 C66 H66A 109.7
O67 C66 H66B 109.7
C65 C66 H66B 109.7
H66A C66 H66B 108.2
C68 O67 C66 112.4(3)
O67 C68 C69 112.8(3)
O67 C68 H68A 109
C69 C68 H68A 109
O67 C68 H68B 109
C69 C68 H68B 109
H68A C68 H68B 107.8
O69 C69 C68 108.6(3)
O69 C69 H69A 110
C68 C69 H69A 110
O69 C69 H69B 110
C68 C69 H69B 110
H69A C69 H69B 108.3
O69 C70 C71 112.6(5)
O69 C70 H70A 109.1
C71 C70 H70A 109.1
O69 C70 H70B 109.1
C71 C70 H70B 109.1
H70A C70 H70B 107.8
C70 O69 C69 108.6(4)
O72 C71 C70 113.8(4)
O72 C71 H71A 108.8
C70 C71 H71A 108.8
O72 C71 H71B 108.8
C70 C71 H71B 108.8
H71A C71 H71B 107.7
C73 O72 C71 115.0(3)
O72 C73 C74 106.7(2)
O72 C73 H73A 110.4
C74 C73 H73A 110.4
O72 C73 H73B 110.4
C74 C73 H73B 110.4
H73A C73 H73B 108.6
C73 C74 N61 111.6(2)
C73 C74 H74A 109.3
N61 C74 H74A 109.3
C73 C74 H74B 109.3
N61 C74 H74B 109.3
H74A C74 H74B 108
C76 C75 N61 111.62(19)
C76 C75 H75A 109.3
N61 C75 H75A 109.3
C76 C75 H75B 109.3
N61 C75 H75B 109.3
H75A C75 H75B 108
C77 C76 C89 120.5(2)
C77 C76 C75 120.6(2)
C89 C76 C75 118.8(2)
C76 C77 C78 120.6(2)
C76 C77 H77 119.7
C78 C77 H77 119.7
C77 C78 C83 117.3(2)
C77 C78 C79 122.2(2)
C83 C78 C79 120.5(2)
C82 C79 C80 108.6(3)
C82 C79 C78 108.4(2)
C80 C79 C78 112.0(2)
C82 C79 C81 109.2(3)
C80 C79 C81 107.8(3)
C78 C79 C81 110.7(2)
C79 C80 H80A 109.5
C79 C80 H80B 109.5
H80A C80 H80B 109.5
C79 C80 H80C 109.5
H80A C80 H80C 109.5
H80B C80 H80C 109.5
C79 C81 H81A 109.5
C79 C81 H81B 109.5
H81A C81 H81B 109.5
C79 C81 H81C 109.5
H81A C81 H81C 109.5
H81B C81 H81C 109.5
C79 C82 H82A 109.5
C79 C82 H82B 109.5
H82A C82 H82B 109.5
C79 C82 H82C 109.5
H82A C82 H82C 109.5
H82B C82 H82C 109.5
C78 C83 C84 124.5(2)
C78 C83 H83 117.8
C84 C83 H83 117.8
C83 C84 C89 116.0(2)
C83 C84 C85 121.7(2)
C89 C84 C85 122.3(2)
C86 C85 C87 107.0(2)
C86 C85 C84 109.5(2)
C87 C85 C84 111.5(2)
C86 C85 C88 110.9(2)
C87 C85 C88 107.3(2)
C84 C85 C88 110.5(2)
C85 C86 H86A 109.5
C85 C86 H86B 109.5
H86A C86 H86B 109.5
C85 C86 H86C 109.5
H86A C86 H86C 109.5
H86B C86 H86C 109.5
C85 C87 H87A 109.5
C85 C87 H87B 109.5
H87A C87 H87B 109.5
C85 C87 H87C 109.5
H87A C87 H87C 109.5
H87B C87 H87C 109.5
C85 C88 H88A 109.5
C85 C88 H88B 109.5
H88A C88 H88B 109.5
C85 C88 H88C 109.5
H88A C88 H88C 109.5
H88B C88 H88C 109.5
O90 C89 C76 112.7(2)
O90 C89 C84 126.1(2)
C76 C89 C84 121.1(2)
C89 O90 H90 109.5
Cl12 C101 Cl11 107.7(3)
Cl12 C101 H10A 110.2
Cl11 C101 H10A 110.2
Cl12 C101 H10B 110.2
Cl11 C101 H10B 110.2
H10A C101 H10B 108.5

loop_
_geom_bond_atom_site_label_1
_geom_bond_atom_site_label_2
_geom_bond_distance
N1 B2 1.630(3)
N1 B1 1.632(3)
N1 H1A 0.92
N1 H1B 0.92
B1 C21 1.639(3)
B1 C1 1.667(3)
B1 C11 1.676(3)
C1 C2 1.393(3)
C1 C6 1.397(3)
C2 F2 1.361(3)
C2 C3 1.385(4)
C3 F3 1.354(3)
C3 C4 1.373(4)
C4 F4 1.341(3)
C4 C5 1.386(4)
C5 F5 1.344(3)
C5 C6 1.377(3)
C6 F6 1.353(3)
C11 C12 1.394(3)
C11 C16 1.395(4)
C12 F12 1.356(3)
C12 C13 1.384(4)
C13 F13 1.344(3)
C13 C14 1.377(4)
C14 F14 1.346(3)
C14 C15 1.376(4)
C15 F15 1.337(3)
C15 C16 1.388(4)
C16 F16 1.352(3)
C21 C22 1.386(3)
C21 C26 1.392(4)
C22 F22 1.358(3)
C22 C23 1.385(4)
C23 F23 1.345(3)
C23 C24 1.378(4)
C24 F24 1.345(3)
C24 C25 1.376(4)
C25 F25 1.341(3)
C25 C26 1.384(3)
C26 F26 1.357(3)
B2 C51 1.648(3)
B2 C31 1.652(3)
B2 C41 1.676(4)
C31 C36 1.390(3)
C31 C32 1.393(3)
C32 F32 1.354(3)
C32 C33 1.379(4)
C33 F33 1.341(3)
C33 C34 1.384(4)
C34 F34 1.348(3)
C34 C35 1.362(5)
C35 F35 1.350(3)
C35 C36 1.384(4)
C36 F36 1.354(3)
C41 C46 1.395(3)
C41 C42 1.401(3)
C42 F42 1.356(3)
C42 C43 1.383(3)
C43 F43 1.347(3)
C43 C44 1.379(3)
C44 F44 1.336(3)
C44 C45 1.384(3)
C45 F45 1.344(3)
C45 C46 1.385(3)
C46 F46 1.356(3)
C51 C56 1.388(4)
C51 C52 1.398(4)
C52 F52 1.351(3)
C52 C53 1.387(3)
C53 F53 1.346(3)
C53 C54 1.380(5)
C54 F54 1.347(3)
C54 C55 1.369(5)
C55 F55 1.349(3)
C55 C56 1.398(4)
C56 F56 1.351(3)
N61 C74 1.504(3)
N61 C62 1.506(3)
N61 C75 1.516(3)
N61 H61 0.93
C62 C63 1.509(4)
C62 H62A 0.99
C62 H62B 0.99
C63 O64 1.414(3)
C63 H63A 0.99
C63 H63B 0.99
O64 C65 1.432(4)
C65 C66 1.513(5)
C65 H65A 0.99
C65 H65B 0.99
C66 O67 1.434(4)
C66 H66A 0.99
C66 H66B 0.99
O67 C68 1.420(4)
C68 C69 1.470(7)
C68 H68A 0.99
C68 H68B 0.99
C69 O69 1.420(6)
C69 H69A 0.99
C69 H69B 0.99
C70 O69 1.411(6)
C70 C71 1.423(9)
C70 H70A 0.99
C70 H70B 0.99
C71 O72 1.413(4)
C71 H71A 0.99
C71 H71B 0.99
O72 C73 1.401(4)
C73 C74 1.503(4)
C73 H73A 0.99
C73 H73B 0.99
C74 H74A 0.99
C74 H74B 0.99
C75 C76 1.505(3)
C75 H75A 0.99
C75 H75B 0.99
C76 C77 1.393(3)
C76 C89 1.396(3)
C77 C78 1.393(3)
C77 H77 0.95
C78 C83 1.399(3)
C78 C79 1.536(3)
C79 C82 1.525(4)
C79 C80 1.535(4)
C79 C81 1.536(4)
C80 H80A 0.98
C80 H80B 0.98
C80 H80C 0.98
C81 H81A 0.98
C81 H81B 0.98
C81 H81C 0.98
C82 H82A 0.98
C82 H82B 0.98
C82 H82C 0.98
C83 C84 1.400(3)
C83 H83 0.95
C84 C89 1.406(3)
C84 C85 1.542(3)
C85 C86 1.537(4)
C85 C87 1.539(4)
C85 C88 1.543(4)
C86 H86A 0.98
C86 H86B 0.98
C86 H86C 0.98
C87 H87A 0.98
C87 H87B 0.98
C87 H87C 0.98
C88 H88A 0.98
C88 H88B 0.98
C88 H88C 0.98
C89 O90 1.379(3)
O90 H90 0.84
C101 Cl12 1.728(6)
C101 Cl11 1.856(7)
C101 H10A 0.99
C101 H10B 0.99

loop_
_geom_torsion_atom_site_label_1
_geom_torsion_atom_site_label_2
_geom_torsion_atom_site_label_3
_geom_torsion_atom_site_label_4
_geom_torsion
B2 N1 B1 C21 9.3(4)
B2 N1 B1 C1 -118.3(3)
B2 N1 B1 C11 132.0(3)
N1 B1 C1 C2 -11.2(3)
C21 B1 C1 C2 -135.2(2)
C11 B1 C1 C2 103.6(3)
N1 B1 C1 C6 -179.15(19)
C21 B1 C1 C6 56.8(3)
C11 B1 C1 C6 -64.4(2)
C6 C1 C2 F2 179.3(2)
B1 C1 C2 F2 10.7(4)
C6 C1 C2 C3 1.4(3)
B1 C1 C2 C3 -167.2(2)
F2 C2 C3 F3 -0.2(3)
C1 C2 C3 F3 177.8(2)
F2 C2 C3 C4 -179.7(2)
C1 C2 C3 C4 -1.7(4)
F3 C3 C4 F4 0.1(4)
C2 C3 C4 F4 179.7(2)
F3 C3 C4 C5 -178.8(2)
C2 C3 C4 C5 0.8(4)
F4 C4 C5 F5 1.3(3)
C3 C4 C5 F5 -179.8(2)
F4 C4 C5 C6 -178.6(2)
C3 C4 C5 C6 0.3(4)
F5 C5 C6 F6 -1.4(3)
C4 C5 C6 F6 178.6(2)
F5 C5 C6 C1 179.5(2)
C4 C5 C6 C1 -0.6(4)
C2 C1 C6 F6 -179.33(19)
B1 C1 C6 F6 -9.6(3)
C2 C1 C6 C5 -0.2(3)
B1 C1 C6 C5 169.5(2)
N1 B1 C11 C12 52.6(3)
C21 B1 C11 C12 173.5(2)
C1 B1 C11 C12 -62.8(2)
N1 B1 C11 C16 -134.6(2)
C21 B1 C11 C16 -13.7(3)
C1 B1 C11 C16 109.9(3)
C16 C11 C12 F12 -178.9(2)
B1 C11 C12 F12 -5.2(3)
C16 C11 C12 C13 -0.4(4)
B1 C11 C12 C13 173.4(2)
F12 C12 C13 F13 -0.7(4)
C11 C12 C13 F13 -179.3(2)
F12 C12 C13 C14 -179.6(2)
C11 C12 C13 C14 1.8(4)
F13 C13 C14 F14 -0.9(4)
C12 C13 C14 F14 178.1(3)
F13 C13 C14 C15 -179.9(3)
C12 C13 C14 C15 -0.9(4)
F14 C14 C15 F15 -0.8(4)
C13 C14 C15 F15 178.2(3)
F14 C14 C15 C16 179.8(3)
C13 C14 C15 C16 -1.2(4)
F15 C15 C16 F16 4.3(4)
C14 C15 C16 F16 -176.3(2)
F15 C15 C16 C11 -176.7(2)
C14 C15 C16 C11 2.7(4)
C12 C11 C16 F16 177.1(2)
B1 C11 C16 F16 3.9(4)
C12 C11 C16 C15 -1.9(4)
B1 C11 C16 C15 -175.1(2)
N1 B1 C21 C22 -111.6(3)
C1 B1 C21 C22 12.7(3)
C11 B1 C21 C22 127.7(2)
N1 B1 C21 C26 66.7(3)
C1 B1 C21 C26 -169.0(2)
C11 B1 C21 C26 -53.9(3)
C26 C21 C22 F22 -176.1(2)
B1 C21 C22 F22 2.3(4)
C26 C21 C22 C23 1.3(4)
B1 C21 C22 C23 179.7(2)
F22 C22 C23 F23 -1.6(4)
C21 C22 C23 F23 -179.2(2)
F22 C22 C23 C24 176.5(2)
C21 C22 C23 C24 -1.0(4)
F23 C23 C24 F24 -0.2(4)
C22 C23 C24 F24 -178.4(2)
F23 C23 C24 C25 178.9(2)
C22 C23 C24 C25 0.7(4)
F24 C24 C25 F25 -0.8(4)
C23 C24 C25 F25 -179.9(2)
F24 C24 C25 C26 178.3(2)
C23 C24 C25 C26 -0.8(4)
F25 C25 C26 F26 0.5(4)
C24 C25 C26 F26 -178.5(2)
F25 C25 C26 C21 -179.7(2)
C24 C25 C26 C21 1.3(4)
C22 C21 C26 F26 178.4(2)
B1 C21 C26 F26 -0.2(3)
C22 C21 C26 C25 -1.4(4)
B1 C21 C26 C25 -179.9(2)
B1 N1 B2 C51 24.3(4)
B1 N1 B2 C31 -105.9(3)
B1 N1 B2 C41 144.4(3)
N1 B2 C31 C36 -6.4(3)
C51 B2 C31 C36 -133.8(2)
C41 B2 C31 C36 104.7(2)
N1 B2 C31 C32 -173.2(2)
C51 B2 C31 C32 59.3(3)
C41 B2 C31 C32 -62.1(2)
C36 C31 C32 F32 -177.8(2)
B2 C31 C32 F32 -9.3(3)
C36 C31 C32 C33 -0.2(3)
B2 C31 C32 C33 168.4(2)
F32 C32 C33 F33 -0.4(4)
C31 C32 C33 F33 -178.1(2)
F32 C32 C33 C34 176.0(2)
C31 C32 C33 C34 -1.7(4)
F33 C33 C34 F34 0.6(4)
C32 C33 C34 F34 -175.8(2)
F33 C33 C34 C35 178.1(2)
C32 C33 C34 C35 1.7(4)
F34 C34 C35 F35 0.2(4)
C33 C34 C35 F35 -177.3(2)
F34 C34 C35 C36 177.7(2)
C33 C34 C35 C36 0.2(4)
F35 C35 C36 F36 -1.8(3)
C34 C35 C36 F36 -179.3(2)
F35 C35 C36 C31 175.3(2)
C34 C35 C36 C31 -2.2(4)
C32 C31 C36 F36 179.1(2)
B2 C31 C36 F36 11.6(4)
C32 C31 C36 C35 2.2(3)
B2 C31 C36 C35 -165.4(2)
N1 B2 C41 C46 -129.6(2)
C51 B2 C41 C46 -10.4(3)
C31 B2 C41 C46 113.7(2)
N1 B2 C41 C42 53.4(3)
C51 B2 C41 C42 172.6(2)
C31 B2 C41 C42 -63.3(2)
C46 C41 C42 F42 -178.21(19)
B2 C41 C42 F42 -0.8(3)
C46 C41 C42 C43 1.6(3)
B2 C41 C42 C43 179.1(2)
F42 C42 C43 F43 -0.5(3)
C41 C42 C43 F43 179.6(2)
F42 C42 C43 C44 179.7(2)
C41 C42 C43 C44 -0.2(4)
F43 C43 C44 F44 -0.9(3)
C42 C43 C44 F44 178.9(2)
F43 C43 C44 C45 179.5(2)
C42 C43 C44 C45 -0.7(3)
F44 C44 C45 F45 0.2(3)
C43 C44 C45 F45 179.7(2)
F44 C44 C45 C46 -179.6(2)
C43 C44 C45 C46 0.0(3)
F45 C45 C46 F46 2.6(3)
C44 C45 C46 F46 -177.7(2)
F45 C45 C46 C41 -178.0(2)
C44 C45 C46 C41 1.7(4)
C42 C41 C46 F46 176.96(19)
B2 C41 C46 F46 -0.2(4)
C42 C41 C46 C45 -2.4(3)
B2 C41 C46 C45 -179.6(2)
N1 B2 C51 C56 -121.4(3)
C31 B2 C51 C56 6.8(3)
C41 B2 C51 C56 123.1(3)
N1 B2 C51 C52 59.6(3)
C31 B2 C51 C52 -172.2(2)
C41 B2 C51 C52 -56.0(3)
C56 C51 C52 F52 177.9(2)
B2 C51 C52 F52 -3.0(3)
C56 C51 C52 C53 -2.2(4)
B2 C51 C52 C53 177.0(2)
F52 C52 C53 F53 -1.0(4)
C51 C52 C53 F53 179.0(2)
F52 C52 C53 C54 -179.4(2)
C51 C52 C53 C54 0.6(4)
F53 C53 C54 F54 -0.3(4)
C52 C53 C54 F54 178.1(3)
F53 C53 C54 C55 -177.4(3)
C52 C53 C54 C55 1.0(4)
F54 C54 C55 F55 -0.5(4)
C53 C54 C55 F55 176.6(3)
F54 C54 C55 C56 -178.0(2)
C53 C54 C55 C56 -0.9(4)
C52 C51 C56 F56 -175.2(2)
B2 C51 C56 F56 5.7(4)
C52 C51 C56 C55 2.3(4)
B2 C51 C56 C55 -176.8(2)
F55 C55 C56 F56 -0.7(4)
C54 C55 C56 F56 176.8(2)
F55 C55 C56 C51 -178.3(2)
C54 C55 C56 C51 -0.9(4)
C74 N61 C62 C63 161.9(2)
C75 N61 C62 C63 -72.8(2)
N61 C62 C63 O64 -57.7(3)
C62 C63 O64 C65 162.6(2)
C63 O64 C65 C66 176.1(3)
O64 C65 C66 O67 72.5(4)
C65 C66 O67 C68 -165.2(4)
C66 O67 C68 C69 76.8(4)
O67 C68 C69 O69 61.8(4)
C71 C70 O69 C69 175.2(5)
C68 C69 O69 C70 -149.1(4)
O69 C70 C71 O72 -61.9(7)
C70 C71 O72 C73 -122.0(5)
C71 O72 C73 C74 178.9(4)
O72 C73 C74 N61 -57.0(3)
C62 N61 C74 C73 -76.2(3)
C75 N61 C74 C73 157.9(2)
C74 N61 C75 C76 -69.9(3)
C62 N61 C75 C76 163.9(2)
N61 C75 C76 C77 121.7(2)
N61 C75 C76 C89 -60.6(3)
C89 C76 C77 C78 -0.1(4)
C75 C76 C77 C78 177.6(2)
C76 C77 C78 C83 0.3(4)
C76 C77 C78 C79 -177.1(2)
C77 C78 C79 C82 108.9(3)
C83 C78 C79 C82 -68.5(3)
C77 C78 C79 C80 -10.9(4)
C83 C78 C79 C80 171.7(3)
C77 C78 C79 C81 -131.3(3)
C83 C78 C79 C81 51.3(3)
C77 C78 C83 C84 -0.3(4)
C79 C78 C83 C84 177.2(2)
C78 C83 C84 C89 0.1(4)
C78 C83 C84 C85 179.6(2)
C83 C84 C85 C86 -114.6(3)
C89 C84 C85 C86 64.9(3)
C83 C84 C85 C87 3.7(3)
C89 C84 C85 C87 -176.9(2)
C83 C84 C85 C88 122.9(3)
C89 C84 C85 C88 -57.6(3)
C77 C76 C89 O90 178.2(2)
C75 C76 C89 O90 0.5(3)
C77 C76 C89 C84 -0.2(4)
C75 C76 C89 C84 -177.9(2)
C83 C84 C89 O90 -178.0(2)
C85 C84 C89 O90 2.5(4)
C83 C84 C89 C76 0.2(3)
C85 C84 C89 C76 -179.3(2)

loop_
_platon_squeeze_void_nr
_platon_squeeze_void_average_x
_platon_squeeze_void_average_y
_platon_squeeze_void_average_z
_platon_squeeze_void_volume
_platon_squeeze_void_count_electrons
_platon_squeeze_void_content
1 0.000 0.500 0.000 304 54 ' '
